data_4307514
loop_
_publ_author_name
'Meaghan E. Germain'
'Thomas R. Vargo'
'Peter G. Khalifah'
'Michael J. Knapp'

_publ_section_title
;
Fluorescent Detection of Nitroaromatics and 2,3-Dimethyl- 2,3-dinitrobutane
(DMNB) by a Zinc Complex: (salophen)Zn
;
_journal_name_full 'Inorganic Chemistry'
_journal_page_first 4422
_journal_page_last 4429
_journal_paper_doi 10.1021/ic062012c
_journal_volume 46
_journal_year 2007
_chemical_compound_source 'synthesis as described'
_chemical_formula_moiety 'C40 H54 N2 O3 Zn1'
_chemical_formula_sum 'C40 H54 N2 O3 Zn'
_chemical_formula_weight 676.22
_chemical_name_common (salen)Zn(THF)
_chemical_name_systematic
;
 ?
;
_space_group_IT_number 2
_symmetry_cell_setting triclinic
_symmetry_Int_Tables_number 2
_symmetry_space_group_name_Hall '-P 1'
_symmetry_space_group_name_H-M 'P -1'
_atom_sites_solution_hydrogens geom
_atom_sites_solution_primary direct
_atom_sites_solution_secondary difmap
_audit_conform_dict_location ftp://ftp.iucr.org/pub/cif_core.dic
_audit_conform_dict_name cif_core.dic
_audit_conform_dict_version 2.3
_audit_creation_date 2005-06-28T16:23:11-00:00
_audit_creation_method 'WinGX routine CIF_UPDATE'
_cell_angle_alpha 91.943(2)
_cell_angle_beta 104.094(2)
_cell_angle_gamma 92.054(2)
_cell_formula_units_Z 2
_cell_length_a 10.9600(4)
_cell_length_b 13.0670(5)
_cell_length_c 13.1540(5)
_cell_measurement_reflns_used 0
_cell_measurement_temperature 120
_cell_measurement_theta_max 0
_cell_measurement_theta_min 0
_cell_measurement_wavelength 0.71073
_cell_volume 1824.19(12)
_computing_cell_refinement 'HKL Scalepack (Otwinowski & Minor 1997)'
_computing_data_collection 'Collect (Nonius BV, 1997-2000)'
_computing_data_reduction 'HKL Denzo and Scalepack (Otwinowski & Minor 1997)'
_computing_molecular_graphics 'Ortep-3 for Windows (Farrugia, 1997)'
_computing_publication_material 'WinGX publication routines (Farrugia, 1999)'
_computing_structure_refinement 'SHELXL-97 (Sheldrick, 1997)'
_computing_structure_solution 'SHELXS-86 (Sheldrick, 1986)'
_diffrn_ambient_temperature 120
_diffrn_detector_area_resol_mean 9
_diffrn_measured_fraction_theta_full 0.992
_diffrn_measured_fraction_theta_max 0.992
_diffrn_measurement_device '95mm CCD camera on \k-goniostat'
_diffrn_measurement_device_type KappaCCD
_diffrn_measurement_method CCD
_diffrn_orient_matrix_type 'by Nonius Collect from scalepack cell'
_diffrn_orient_matrix_UB_11 0.0249347
_diffrn_orient_matrix_UB_12 0.0225845
_diffrn_orient_matrix_UB_13 0.0758814
_diffrn_orient_matrix_UB_21 -0.0515446
_diffrn_orient_matrix_UB_22 -0.0587993
_diffrn_orient_matrix_UB_23 0.0168439
_diffrn_orient_matrix_UB_31 0.0748041
_diffrn_orient_matrix_UB_32 -0.0436608
_diffrn_orient_matrix_UB_33 0.0105462
_diffrn_radiation_monochromator graphite
_diffrn_radiation_probe x-ray
_diffrn_radiation_type MoK\a
_diffrn_radiation_wavelength 0.71073
_diffrn_reflns_av_R_equivalents 0.0413
_diffrn_reflns_av_unetI/netI 0.0542
_diffrn_reflns_limit_h_max 13
_diffrn_reflns_limit_h_min -13
_diffrn_reflns_limit_k_max 15
_diffrn_reflns_limit_k_min -15
_diffrn_reflns_limit_l_max 16
_diffrn_reflns_limit_l_min -15
_diffrn_reflns_number 11682
_diffrn_reflns_theta_full 25.68
_diffrn_reflns_theta_max 25.68
_diffrn_reflns_theta_min 3.74
_exptl_absorpt_coefficient_mu 0.712
_exptl_absorpt_correction_type none
_exptl_crystal_colour orange
_exptl_crystal_density_diffrn 1.231
_exptl_crystal_density_method 'not measured'
_exptl_crystal_description prism
_exptl_crystal_F_000 724
_exptl_crystal_size_max 0.3
_exptl_crystal_size_mid 0.3
_exptl_crystal_size_min 0.3
_refine_diff_density_max 0.746
_refine_diff_density_min -0.799
_refine_diff_density_rms 0.064
_refine_ls_extinction_method none
_refine_ls_goodness_of_fit_ref 1.054
_refine_ls_hydrogen_treatment mixed
_refine_ls_matrix_type full
_refine_ls_number_parameters 615
_refine_ls_number_reflns 6863
_refine_ls_number_restraints 3
_refine_ls_restrained_S_all 1.054
_refine_ls_R_factor_all 0.0575
_refine_ls_R_factor_gt 0.0425
_refine_ls_shift/su_max 0.012
_refine_ls_shift/su_mean 0.001
_refine_ls_structure_factor_coef Fsqd
_refine_ls_weighting_details 'calc w=1/[\s^2^(Fo^2^)+(0.0329P)^2^+2.0430P] where P=(Fo^2^+2Fc^2^)/3'
_refine_ls_weighting_scheme calc
_refine_ls_wR_factor_gt 0.096
_refine_ls_wR_factor_ref 0.1067
_reflns_number_gt 5667
_reflns_number_total 6863
_reflns_threshold_expression >2sigma(I)
_cod_data_source_file ic062012c-file003_2.cif
_cod_data_source_block 2
_cod_original_formula_sum 'C40 H54 N2 O3 Zn1'
_cod_database_code 4307514

loop_
_symmetry_equiv_pos_as_xyz
'x, y, z'
'-x, -y, -z'

loop_
_atom_site_label
_atom_site_type_symbol
_atom_site_fract_x
_atom_site_fract_y
_atom_site_fract_z
_atom_site_U_iso_or_equiv
_atom_site_adp_type
_atom_site_occupancy
_atom_site_symmetry_multiplicity
_atom_site_calc_flag
_atom_site_refinement_flags
_atom_site_disorder_assembly
_atom_site_disorder_group
Zn1 Zn 0.73029(3) 0.63941(2) 0.03137(2) 0.03024(11) Uani 1 1 d . . .
O2 O 0.70509(17) 0.74520(12) -0.07088(13) 0.0308(4) Uani 1 1 d . . .
N25 N 0.7076(2) 0.51914(15) 0.12515(16) 0.0291(5) Uani 1 1 d . . .
N18 N 0.6357(2) 0.53218(15) -0.08164(16) 0.0269(5) Uani 1 1 d . . .
O41 O 0.7536(2) 0.73515(13) 0.15146(14) 0.0388(5) Uani 1 1 d . . .
C17 C 0.5875(2) 0.55234(19) -0.17955(19) 0.0262(5) Uani 1 1 d . . .
C40 C 0.7865(2) 0.71800(18) 0.25135(19) 0.0278(5) Uani 1 1 d . . .
C22 C 0.6076(2) 0.24450(19) 0.0485(2) 0.0283(5) Uani 1 1 d . . .
C15 C 0.5222(2) 0.65315(19) -0.33273(19) 0.0267(5) Uani 1 1 d . . .
C24 C 0.6629(2) 0.42641(18) 0.06753(19) 0.0268(5) Uani 1 1 d . . .
C3 C 0.6438(2) 0.74272(18) -0.16897(19) 0.0259(5) Uani 1 1 d . . .
C16 C 0.5881(2) 0.65029(18) -0.22528(19) 0.0254(5) Uani 1 1 d . . .
C35 C 0.8333(2) 0.80217(18) 0.32483(19) 0.0244(5) Uani 1 1 d . . .
C26 C 0.7320(2) 0.52739(19) 0.22695(19) 0.0279(5) Uani 1 1 d . . .
C9 C 0.5627(2) 0.83341(19) -0.32706(19) 0.0253(5) Uani 1 1 d . . .
C34 C 0.8754(2) 0.78191(18) 0.42942(19) 0.0247(5) Uani 1 1 d . . .
C28 C 0.8165(2) 0.60466(18) 0.40129(19) 0.0257(5) Uani 1 1 d . . .
O42 O 0.92622(18) 0.61197(14) 0.03526(15) 0.0388(5) Uani 1 1 d . . .
C20 C 0.5749(2) 0.34508(19) -0.1048(2) 0.0284(5) Uani 1 1 d . . .
C6 C 0.8330(3) 0.9295(2) -0.1230(2) 0.0311(6) Uani 1 1 d . . .
C11 C 0.4391(2) 0.7488(2) -0.50144(19) 0.0300(6) Uani 1 1 d . . .
C33 C 0.8655(3) 0.7486(2) 0.6527(2) 0.0349(6) Uani 1 1 d . . .
C21 C 0.5667(2) 0.25197(19) -0.0592(2) 0.0300(6) Uani 1 1 d . . .
C4 C 0.6298(2) 0.83719(18) -0.22346(18) 0.0240(5) Uani 1 1 d . . .
C29 C 0.8683(2) 0.68331(18) 0.47106(18) 0.0248(5) Uani 1 1 d . . .
C8 C 0.6717(3) 1.0285(2) -0.2392(2) 0.0331(6) Uani 1 1 d . . .
C27 C 0.7769(2) 0.61780(18) 0.29117(19) 0.0277(5) Uani 1 1 d . . .
C30 C 0.9206(2) 0.67019(19) 0.58899(19) 0.0270(5) Uani 1 1 d . . .
C10 C 0.5084(2) 0.74291(19) -0.38501(19) 0.0262(5) Uani 1 1 d . . .
C23 C 0.6555(2) 0.33096(19) 0.1114(2) 0.0277(5) Uani 1 1 d . . .
C19 C 0.6229(2) 0.43365(18) -0.04310(19) 0.0265(5) Uani 1 1 d . . .
C36 C 0.8342(2) 0.91204(18) 0.28566(19) 0.0262(5) Uani 1 1 d . . .
C7 C 0.6304(3) 0.9642(2) -0.0744(2) 0.0308(6) Uani 1 1 d . . .
C39 C 0.9137(3) 0.9236(2) 0.2054(3) 0.0371(6) Uani 1 1 d . . .
C5 C 0.6903(2) 0.93826(17) -0.16604(19) 0.0253(5) Uani 1 1 d . . .
C37 C 0.8876(3) 0.9911(2) 0.3755(2) 0.0398(7) Uani 1 1 d . . .
C38 C 0.6986(3) 0.9401(2) 0.2358(2) 0.0333(6) Uani 1 1 d . . .
C32 C 0.8898(4) 0.5631(2) 0.6218(2) 0.0407(7) Uani 1 1 d . . .
C46 C 0.9943(3) 0.6662(3) -0.0299(2) 0.0459(8) Uani 1 1 d . . .
C14 C 0.3820(4) 0.6442(3) -0.5484(3) 0.0514(9) Uani 1 1 d . . .
C31 C 1.0641(3) 0.6880(2) 0.6155(2) 0.0364(6) Uani 1 1 d . . .
C13 C 0.5312(3) 0.7879(3) -0.5637(2) 0.0376(6) Uani 1 1 d . . .
C12 C 0.3325(3) 0.8239(3) -0.5112(3) 0.0426(7) Uani 1 1 d . . .
C43 C 1.0195(3) 0.6028(3) 0.1330(2) 0.0538(9) Uani 1 1 d D . .
H43A H 1.0668 0.542 0.1293 0.065 Uiso 1 1 calc RD . .
H43B H 0.9785 0.5966 0.1902 0.065 Uiso 1 1 calc RD . .
C45 C 1.0810(3) 0.7435(3) 0.0443(3) 0.0561(10) Uani 1 1 d . . .
C44 C 1.1040(4) 0.6942(3) 0.1511(3) 0.0635(10) Uani 1 1 d D . .
H44A H 1.1911 0.6759 0.1746 0.076 Uiso 1 1 calc R . .
H44B H 1.0844 0.7406 0.2034 0.076 Uiso 1 1 calc RD . .
H22 H 0.601(2) 0.180(2) 0.079(2) 0.028(7) Uiso 1 1 d . . .
H34 H 0.910(2) 0.837(2) 0.480(2) 0.027(7) Uiso 1 1 d . . .
H21 H 0.537(3) 0.197(2) -0.102(2) 0.033(7) Uiso 1 1 d . . .
H26 H 0.720(2) 0.468(2) 0.266(2) 0.026(7) Uiso 1 1 d . . .
H28 H 0.807(2) 0.535(2) 0.424(2) 0.023(6) Uiso 1 1 d . . .
H20 H 0.550(3) 0.347(2) -0.178(2) 0.031(7) Uiso 1 1 d . . .
H17 H 0.543(2) 0.499(2) -0.227(2) 0.023(6) Uiso 1 1 d . . .
H15 H 0.489(3) 0.588(2) -0.367(2) 0.032(7) Uiso 1 1 d . . .
H6C H 0.871(3) 0.996(2) -0.090(2) 0.032(7) Uiso 1 1 d . . .
H9 H 0.554(3) 0.894(2) -0.362(2) 0.032(7) Uiso 1 1 d . . .
H23 H 0.681(3) 0.326(2) 0.186(2) 0.036(8) Uiso 1 1 d . . .
H6A H 0.874(3) 0.912(2) -0.179(3) 0.042(8) Uiso 1 1 d . . .
H6B H 0.848(3) 0.879(2) -0.069(3) 0.043(8) Uiso 1 1 d . . .
H7C H 0.637(2) 0.909(2) -0.025(2) 0.030(7) Uiso 1 1 d . . .
H39B H 0.914(3) 0.996(3) 0.185(3) 0.047(9) Uiso 1 1 d . . .
H7A H 0.539(3) 0.978(2) -0.097(2) 0.043(8) Uiso 1 1 d . . .
H38C H 0.664(3) 0.895(2) 0.175(2) 0.037(8) Uiso 1 1 d . . .
H38A H 0.646(3) 0.936(2) 0.287(3) 0.046(9) Uiso 1 1 d . . .
H39A H 0.884(3) 0.878(2) 0.144(3) 0.044(9) Uiso 1 1 d . . .
H39C H 0.997(3) 0.912(2) 0.236(3) 0.049(9) Uiso 1 1 d . . .
H38B H 0.699(3) 1.013(3) 0.210(3) 0.049(9) Uiso 1 1 d . . .
H7B H 0.668(3) 1.024(3) -0.037(3) 0.048(9) Uiso 1 1 d . . .
H13C H 0.569(3) 0.859(2) -0.535(2) 0.041(8) Uiso 1 1 d . . .
H8C H 0.714(3) 1.014(2) -0.297(2) 0.031(7) Uiso 1 1 d . . .
H13B H 0.487(3) 0.791(2) -0.637(2) 0.033(7) Uiso 1 1 d . . .
H13A H 0.597(3) 0.742(2) -0.560(2) 0.041(8) Uiso 1 1 d . . .
H8A H 0.581(3) 1.042(2) -0.267(3) 0.050(9) Uiso 1 1 d . . .
H8B H 0.715(3) 1.092(3) -0.197(3) 0.050(9) Uiso 1 1 d . . .
H32B H 0.802(3) 0.549(2) 0.606(2) 0.037(8) Uiso 1 1 d . . .
H31A H 1.098(3) 0.681(2) 0.694(3) 0.042(8) Uiso 1 1 d . . .
H33C H 0.887(3) 0.819(3) 0.638(3) 0.052(9) Uiso 1 1 d . . .
H37B H 0.973(3) 0.981(2) 0.407(3) 0.046(9) Uiso 1 1 d . . .
H37C H 0.881(3) 1.060(3) 0.350(3) 0.050(9) Uiso 1 1 d . . .
H33A H 0.900(3) 0.740(2) 0.727(3) 0.045(8) Uiso 1 1 d . . .
H32A H 0.919(3) 0.559(2) 0.700(3) 0.044(8) Uiso 1 1 d . . .
H31C H 1.089(3) 0.757(3) 0.598(3) 0.049(9) Uiso 1 1 d . . .
H32C H 0.925(4) 0.509(3) 0.588(3) 0.072(12) Uiso 1 1 d . . .
H31B H 1.103(3) 0.637(3) 0.583(3) 0.058(10) Uiso 1 1 d . . .
H33B H 0.773(3) 0.735(2) 0.637(3) 0.050(9) Uiso 1 1 d . . .
H37A H 0.832(3) 0.992(3) 0.428(3) 0.054(10) Uiso 1 1 d . . .
H12A H 0.285(3) 0.824(2) -0.582(3) 0.047(9) Uiso 1 1 d . . .
H14C H 0.321(4) 0.618(3) -0.510(3) 0.070(12) Uiso 1 1 d . . .
H12B H 0.270(3) 0.802(3) -0.474(3) 0.060(10) Uiso 1 1 d . . .
H14A H 0.450(3) 0.594(3) -0.548(3) 0.057(10) Uiso 1 1 d . . .
H14B H 0.339(4) 0.649(3) -0.620(3) 0.066(11) Uiso 1 1 d . . .
H12C H 0.370(3) 0.897(3) -0.487(3) 0.061(10) Uiso 1 1 d . . .
H46B H 0.933(3) 0.693(2) -0.080(3) 0.040(8) Uiso 1 1 d . . .
H46A H 1.046(3) 0.621(3) -0.055(3) 0.061(10) Uiso 1 1 d . . .
H45A H 1.156(4) 0.754(3) 0.022(3) 0.080(13) Uiso 1 1 d . . .
H45B H 1.030(4) 0.813(3) 0.043(3) 0.087(14) Uiso 1 1 d . . .

loop_
_atom_site_aniso_label
_atom_site_aniso_U_11
_atom_site_aniso_U_22
_atom_site_aniso_U_33
_atom_site_aniso_U_23
_atom_site_aniso_U_13
_atom_site_aniso_U_12
Zn1 0.0469(2) 0.01879(15) 0.02001(16) 0.00082(11) -0.00092(12) -0.00279(12)
O2 0.0462(11) 0.0207(9) 0.0202(9) 0.0007(7) -0.0016(8) -0.0025(7)
N25 0.0436(13) 0.0198(10) 0.0202(10) -0.0001(8) 0.0009(9) 0.0002(9)
N18 0.0383(12) 0.0170(10) 0.0230(11) 0.0016(8) 0.0030(9) 0.0000(8)
O41 0.0687(14) 0.0209(9) 0.0204(9) 0.0029(7) -0.0016(9) -0.0005(8)
C17 0.0325(13) 0.0224(12) 0.0213(12) -0.0028(10) 0.0029(10) -0.0010(10)
C40 0.0389(14) 0.0221(12) 0.0191(12) -0.0004(9) 0.0014(10) -0.0008(10)
C22 0.0335(14) 0.0179(12) 0.0330(14) 0.0014(10) 0.0073(11) 0.0003(10)
C15 0.0326(13) 0.0232(13) 0.0220(12) -0.0016(10) 0.0033(10) -0.0029(10)
C24 0.0337(14) 0.0175(12) 0.0262(13) -0.0009(10) 0.0023(10) -0.0007(9)
C3 0.0317(13) 0.0241(12) 0.0211(12) 0.0009(10) 0.0053(10) 0.0013(10)
C16 0.0316(13) 0.0216(12) 0.0217(12) 0.0012(9) 0.0042(10) 0.0001(10)
C35 0.0279(13) 0.0216(12) 0.0238(12) 0.0019(9) 0.0063(10) 0.0011(9)
C26 0.0356(14) 0.0222(12) 0.0238(13) 0.0048(10) 0.0029(11) 0.0007(10)
C9 0.0290(13) 0.0237(12) 0.0234(12) 0.0042(10) 0.0061(10) 0.0016(10)
C34 0.0264(12) 0.0238(12) 0.0223(12) -0.0024(10) 0.0035(10) -0.0003(10)
C28 0.0312(13) 0.0203(12) 0.0251(13) 0.0035(10) 0.0053(10) 0.0029(10)
O42 0.0458(11) 0.0321(10) 0.0313(10) 0.0061(8) -0.0041(9) -0.0051(8)
C20 0.0337(14) 0.0231(12) 0.0244(13) -0.0024(10) 0.0003(11) -0.0019(10)
C6 0.0332(14) 0.0250(14) 0.0327(14) -0.0022(11) 0.0046(12) -0.0027(11)
C11 0.0344(14) 0.0310(14) 0.0214(12) 0.0039(10) 0.0007(10) -0.0023(11)
C33 0.0441(17) 0.0395(16) 0.0216(14) 0.0008(12) 0.0082(12) 0.0092(13)
C21 0.0355(14) 0.0186(12) 0.0317(14) -0.0037(11) 0.0017(11) -0.0031(10)
C4 0.0276(12) 0.0219(12) 0.0228(12) 0.0010(10) 0.0068(10) 0.0010(9)
C29 0.0267(12) 0.0267(12) 0.0200(12) 0.0002(10) 0.0036(10) 0.0031(10)
C8 0.0433(17) 0.0231(13) 0.0317(14) 0.0058(11) 0.0068(13) -0.0008(11)
C27 0.0366(14) 0.0230(12) 0.0211(12) 0.0021(10) 0.0025(10) 0.0008(10)
C30 0.0335(13) 0.0262(13) 0.0200(12) 0.0003(10) 0.0039(10) 0.0026(10)
C10 0.0281(13) 0.0282(13) 0.0218(12) 0.0036(10) 0.0051(10) 0.0003(10)
C23 0.0348(14) 0.0225(12) 0.0243(13) 0.0017(10) 0.0044(11) 0.0001(10)
C19 0.0321(13) 0.0193(12) 0.0249(12) 0.0017(10) 0.0010(10) -0.0006(10)
C36 0.0321(13) 0.0205(12) 0.0242(12) 0.0000(10) 0.0038(10) -0.0008(10)
C7 0.0409(16) 0.0225(13) 0.0291(14) -0.0013(11) 0.0093(12) 0.0001(11)
C39 0.0370(17) 0.0378(17) 0.0387(16) 0.0094(13) 0.0131(13) -0.0003(13)
C5 0.0334(13) 0.0186(12) 0.0229(12) 0.0014(9) 0.0049(10) -0.0004(9)
C37 0.058(2) 0.0231(14) 0.0300(15) 0.0007(11) -0.0044(14) -0.0031(13)
C38 0.0342(15) 0.0284(14) 0.0349(15) 0.0040(12) 0.0035(12) 0.0028(11)
C32 0.059(2) 0.0352(16) 0.0218(14) 0.0054(12) -0.0009(13) -0.0051(14)
C46 0.060(2) 0.0519(19) 0.0313(16) 0.0087(14) 0.0191(15) 0.0217(16)
C14 0.074(2) 0.0414(18) 0.0252(16) 0.0031(13) -0.0122(16) -0.0137(17)
C31 0.0362(15) 0.0382(16) 0.0306(15) -0.0003(12) -0.0007(12) 0.0061(12)
C13 0.0400(16) 0.0495(18) 0.0228(14) 0.0064(13) 0.0053(12) 0.0056(14)
C12 0.0338(16) 0.059(2) 0.0327(16) 0.0130(15) 0.0021(13) 0.0066(14)
C43 0.0492(19) 0.067(2) 0.0366(17) 0.0173(16) -0.0056(14) -0.0138(16)
C45 0.0339(17) 0.076(3) 0.058(2) 0.0255(19) 0.0086(15) -0.0067(16)
C44 0.055(2) 0.074(3) 0.052(2) 0.0162(19) -0.0047(17) -0.0077(18)

loop_
_atom_type_symbol
_atom_type_number_in_cell
C 80
H 108
N 4
O 6
Zn 2

loop_
_geom_angle_atom_site_label_1
_geom_angle_atom_site_label_2
_geom_angle_atom_site_label_3
_geom_angle
_geom_angle_site_symmetry_1
_geom_angle_site_symmetry_3
_geom_angle_publ_flag
O2 Zn1 O41 94.46(7) . . ?
O2 Zn1 N18 90.68(7) . . ?
O41 Zn1 N18 156.65(9) . . ?
O2 Zn1 N25 165.16(8) . . ?
O41 Zn1 N25 90.06(8) . . ?
N18 Zn1 N25 79.82(8) . . ?
O2 Zn1 O42 97.88(7) . . ?
O41 Zn1 O42 99.87(8) . . ?
N18 Zn1 O42 101.97(8) . . ?
N25 Zn1 O42 95.25(8) . . ?
C3 O2 Zn1 131.16(15) . . ?
C26 N25 C24 122.8(2) . . ?
C26 N25 Zn1 123.78(17) . . ?
C24 N25 Zn1 113.40(15) . . ?
C17 N18 C19 122.0(2) . . ?
C17 N18 Zn1 124.12(16) . . ?
C19 N18 Zn1 113.81(15) . . ?
C40 O41 Zn1 129.43(16) . . ?
N18 C17 C16 126.7(2) . . ?
N18 C17 H17 118.8(15) . . ?
C16 C17 H17 114.4(15) . . ?
O41 C40 C35 119.1(2) . . ?
O41 C40 C27 122.6(2) . . ?
C35 C40 C27 118.3(2) . . ?
C23 C22 C21 119.9(2) . . ?
C23 C22 H22 120.2(17) . . ?
C21 C22 H22 119.8(16) . . ?
C10 C15 C16 122.1(2) . . ?
C10 C15 H15 122.2(16) . . ?
C16 C15 H15 115.7(16) . . ?
C23 C24 N25 124.9(2) . . ?
C23 C24 C19 119.3(2) . . ?
N25 C24 C19 115.8(2) . . ?
O2 C3 C16 122.8(2) . . ?
O2 C3 C4 118.8(2) . . ?
C16 C3 C4 118.3(2) . . ?
C15 C16 C3 119.9(2) . . ?
C15 C16 C17 115.7(2) . . ?
C3 C16 C17 124.4(2) . . ?
C34 C35 C40 118.4(2) . . ?
C34 C35 C36 122.0(2) . . ?
C40 C35 C36 119.7(2) . . ?
N25 C26 C27 126.5(2) . . ?
N25 C26 H26 119.9(16) . . ?
C27 C26 H26 113.6(16) . . ?
C4 C9 C10 124.7(2) . . ?
C4 C9 H9 117.8(17) . . ?
C10 C9 H9 117.4(17) . . ?
C35 C34 C29 124.4(2) . . ?
C35 C34 H34 119.9(16) . . ?
C29 C34 H34 115.6(16) . . ?
C29 C28 C27 122.5(2) . . ?
C29 C28 H28 121.4(15) . . ?
C27 C28 H28 116.1(15) . . ?
C43 O42 C46 103.8(2) . . ?
C43 O42 Zn1 121.7(2) . . ?
C46 O42 Zn1 122.21(17) . . ?
C21 C20 C19 120.8(2) . . ?
C21 C20 H20 118.3(17) . . ?
C19 C20 H20 120.9(17) . . ?
C5 C6 H6C 109.6(16) . . ?
C5 C6 H6A 111.5(18) . . ?
H6C C6 H6A 108(2) . . ?
C5 C6 H6B 109.2(18) . . ?
H6C C6 H6B 107(2) . . ?
H6A C6 H6B 112(3) . . ?
C14 C11 C13 109.0(3) . . ?
C14 C11 C12 108.5(3) . . ?
C13 C11 C12 108.8(2) . . ?
C14 C11 C10 111.5(2) . . ?
C13 C11 C10 109.6(2) . . ?
C12 C11 C10 109.3(2) . . ?
C30 C33 H33C 112(2) . . ?
C30 C33 H33A 109.4(19) . . ?
H33C C33 H33A 107(3) . . ?
C30 C33 H33B 109(2) . . ?
H33C C33 H33B 111(3) . . ?
H33A C33 H33B 108(3) . . ?
C20 C21 C22 120.5(2) . . ?
C20 C21 H21 117.5(18) . . ?
C22 C21 H21 122.0(18) . . ?
C9 C4 C3 118.1(2) . . ?
C9 C4 C5 122.0(2) . . ?
C3 C4 C5 119.9(2) . . ?
C28 C29 C34 116.7(2) . . ?
C28 C29 C30 123.8(2) . . ?
C34 C29 C30 119.5(2) . . ?
C5 C8 H8C 108.9(16) . . ?
C5 C8 H8A 111.6(18) . . ?
H8C C8 H8A 112(2) . . ?
C5 C8 H8B 108.2(18) . . ?
H8C C8 H8B 108(2) . . ?
H8A C8 H8B 108(3) . . ?
C28 C27 C26 116.3(2) . . ?
C28 C27 C40 119.5(2) . . ?
C26 C27 C40 124.2(2) . . ?
C32 C30 C31 108.6(2) . . ?
C32 C30 C33 108.1(2) . . ?
C31 C30 C33 108.9(2) . . ?
C32 C30 C29 112.2(2) . . ?
C31 C30 C29 108.7(2) . . ?
C33 C30 C29 110.3(2) . . ?
C15 C10 C9 116.9(2) . . ?
C15 C10 C11 123.6(2) . . ?
C9 C10 C11 119.5(2) . . ?
C22 C23 C24 120.7(2) . . ?
C22 C23 H23 119.7(17) . . ?
C24 C23 H23 119.6(17) . . ?
C20 C19 N18 125.3(2) . . ?
C20 C19 C24 118.8(2) . . ?
N18 C19 C24 115.9(2) . . ?
C37 C36 C39 107.0(2) . . ?
C37 C36 C38 107.1(2) . . ?
C39 C36 C38 109.3(2) . . ?
C37 C36 C35 111.9(2) . . ?
C39 C36 C35 112.1(2) . . ?
C38 C36 C35 109.2(2) . . ?
C5 C7 H7C 112.1(16) . . ?
C5 C7 H7A 113.8(18) . . ?
H7C C7 H7A 106(2) . . ?
C5 C7 H7B 111(2) . . ?
H7C C7 H7B 108(2) . . ?
H7A C7 H7B 104(3) . . ?
C36 C39 H39B 109.0(19) . . ?
C36 C39 H39A 112.6(19) . . ?
H39B C39 H39A 110(3) . . ?
C36 C39 H39C 110(2) . . ?
H39B C39 H39C 105(3) . . ?
H39A C39 H39C 109(3) . . ?
C8 C5 C6 107.1(2) . . ?
C8 C5 C7 107.9(2) . . ?
C6 C5 C7 109.1(2) . . ?
C8 C5 C4 111.9(2) . . ?
C6 C5 C4 110.7(2) . . ?
C7 C5 C4 109.9(2) . . ?
C36 C37 H37B 111(2) . . ?
C36 C37 H37C 111(2) . . ?
H37B C37 H37C 108(3) . . ?
C36 C37 H37A 111(2) . . ?
H37B C37 H37A 114(3) . . ?
H37C C37 H37A 102(3) . . ?
C36 C38 H38C 109.6(17) . . ?
C36 C38 H38A 111.0(18) . . ?
H38C C38 H38A 111(3) . . ?
C36 C38 H38B 109.5(18) . . ?
H38C C38 H38B 107(2) . . ?
H38A C38 H38B 109(3) . . ?
C30 C32 H32B 111.2(18) . . ?
C30 C32 H32A 110.1(18) . . ?
H32B C32 H32A 105(2) . . ?
C30 C32 H32C 114(2) . . ?
H32B C32 H32C 107(3) . . ?
H32A C32 H32C 110(3) . . ?
O42 C46 C45 104.9(2) . . ?
O42 C46 H46B 104.2(19) . . ?
C45 C46 H46B 116(2) . . ?
O42 C46 H46A 110(2) . . ?
C45 C46 H46A 107(2) . . ?
H46B C46 H46A 115(3) . . ?
C11 C14 H14C 111(2) . . ?
C11 C14 H14A 111(2) . . ?
H14C C14 H14A 111(3) . . ?
C11 C14 H14B 111(2) . . ?
H14C C14 H14B 108(3) . . ?
H14A C14 H14B 105(3) . . ?
C30 C31 H31A 108.2(17) . . ?
C30 C31 H31C 112.0(19) . . ?
H31A C31 H31C 108(3) . . ?
C30 C31 H31B 112(2) . . ?
H31A C31 H31B 105(3) . . ?
H31C C31 H31B 111(3) . . ?
C11 C13 H13C 110.6(17) . . ?
C11 C13 H13B 109.2(16) . . ?
H13C C13 H13B 110(2) . . ?
C11 C13 H13A 110.4(18) . . ?
H13C C13 H13A 109(3) . . ?
H13B C13 H13A 107(3) . . ?
C11 C12 H12A 110(2) . . ?
C11 C12 H12B 113(2) . . ?
H12A C12 H12B 103(3) . . ?
C11 C12 H12C 110(2) . . ?
H12A C12 H12C 109(3) . . ?
H12B C12 H12C 112(3) . . ?
O42 C43 C44 108.5(3) . . ?
O42 C43 H43A 110 . . ?
C44 C43 H43A 110 . . ?
O42 C43 H43B 110 . . ?
C44 C43 H43B 110 . . ?
H43A C43 H43B 108.4 . . ?
C46 C45 C44 104.0(3) . . ?
C46 C45 H45A 110(3) . . ?
C44 C45 H45A 112(3) . . ?
C46 C45 H45B 106(2) . . ?
C44 C45 H45B 112(2) . . ?
H45A C45 H45B 112(3) . . ?
C43 C44 C45 104.8(3) . . ?
C43 C44 H44A 110.8 . . ?
C45 C44 H44A 110.8 . . ?
C43 C44 H44B 110.8 . . ?
C45 C44 H44B 110.8 . . ?
H44A C44 H44B 108.9 . . ?

loop_
_geom_bond_atom_site_label_1
_geom_bond_atom_site_label_2
_geom_bond_distance
_geom_bond_site_symmetry_2
_geom_bond_publ_flag
Zn1 O2 1.9413(16) . ?
Zn1 O41 1.9422(19) . ?
Zn1 N18 2.062(2) . ?
Zn1 N25 2.075(2) . ?
Zn1 O42 2.178(2) . ?
O2 C3 1.300(3) . ?
N25 C26 1.300(3) . ?
N25 C24 1.413(3) . ?
N18 C17 1.307(3) . ?
N18 C19 1.414(3) . ?
O41 C40 1.304(3) . ?
C17 C16 1.433(3) . ?
C17 H17 0.96(3) . ?
C40 C35 1.433(3) . ?
C40 C27 1.436(3) . ?
C22 C23 1.385(4) . ?
C22 C21 1.387(4) . ?
C22 H22 0.96(3) . ?
C15 C10 1.374(3) . ?
C15 C16 1.424(3) . ?
C15 H15 0.97(3) . ?
C24 C23 1.400(3) . ?
C24 C19 1.421(3) . ?
C3 C16 1.430(3) . ?
C3 C4 1.443(3) . ?
C35 C34 1.378(3) . ?
C35 C36 1.542(3) . ?
C26 C27 1.428(3) . ?
C26 H26 0.97(3) . ?
C9 C4 1.380(3) . ?
C9 C10 1.415(4) . ?
C9 H9 0.93(3) . ?
C34 C29 1.424(3) . ?
C34 H34 0.96(3) . ?
C28 C29 1.364(3) . ?
C28 C27 1.425(3) . ?
C28 H28 0.97(3) . ?
O42 C43 1.446(3) . ?
O42 C46 1.452(4) . ?
C20 C21 1.384(4) . ?
C20 C19 1.400(3) . ?
C20 H20 0.93(3) . ?
C6 C5 1.538(4) . ?
C6 H6C 0.98(3) . ?
C6 H6A 0.98(3) . ?
C6 H6B 0.97(3) . ?
C11 C14 1.528(4) . ?
C11 C13 1.531(4) . ?
C11 C12 1.537(4) . ?
C11 C10 1.541(3) . ?
C33 C30 1.534(4) . ?
C33 H33C 0.97(4) . ?
C33 H33A 0.97(3) . ?
C33 H33B 0.99(3) . ?
C21 H21 0.90(3) . ?
C4 C5 1.542(3) . ?
C29 C30 1.535(3) . ?
C8 C5 1.535(3) . ?
C8 H8C 1.00(3) . ?
C8 H8A 1.00(3) . ?
C8 H8B 1.02(4) . ?
C30 C32 1.528(4) . ?
C30 C31 1.533(4) . ?
C23 H23 0.96(3) . ?
C36 C37 1.531(4) . ?
C36 C39 1.532(4) . ?
C36 C38 1.535(4) . ?
C7 C5 1.541(4) . ?
C7 H7C 0.98(3) . ?
C7 H7A 1.00(3) . ?
C7 H7B 0.94(3) . ?
C39 H39B 0.99(3) . ?
C39 H39A 0.97(3) . ?
C39 H39C 0.92(4) . ?
C37 H37B 0.94(3) . ?
C37 H37C 0.97(3) . ?
C37 H37A 1.02(4) . ?
C38 H38C 0.96(3) . ?
C38 H38A 0.99(3) . ?
C38 H38B 1.02(3) . ?
C32 H32B 0.94(3) . ?
C32 H32A 1.00(3) . ?
C32 H32C 0.96(4) . ?
C46 C45 1.512(5) . ?
C46 H46B 0.91(3) . ?
C46 H46A 0.94(4) . ?
C14 H14C 0.99(4) . ?
C14 H14A 1.01(4) . ?
C14 H14B 0.95(4) . ?
C31 H31A 1.01(3) . ?
C31 H31C 0.98(3) . ?
C31 H31B 0.94(4) . ?
C13 H13C 1.03(3) . ?
C13 H13B 0.97(3) . ?
C13 H13A 0.95(3) . ?
C12 H12A 0.95(3) . ?
C12 H12B 0.97(4) . ?
C12 H12C 1.03(4) . ?
C43 C44 1.462(5) . ?
C43 H43A 0.97 . ?
C43 H43B 0.97 . ?
C45 C44 1.533(5) . ?
C45 H45A 0.94(4) . ?
C45 H45B 1.08(5) . ?
C44 H44A 0.97 . ?
C44 H44B 0.97 . ?
